data_9001800
loop_
_publ_author_name
'Comodi, P.'
'Zanazzi, P. F.'

_publ_section_title
;
 The pressure behavior of clinozoisite and zoisite: An X-ray
 diffraction study
 Sample: P = 0.5 kbar
;
_journal_name_full 'American Mineralogist'
_journal_page_first 61
_journal_page_last 68
_journal_volume 82
_journal_year 1997
_chemical_formula_sum 'Al2.79 Ca2 Fe0.21 O13 Si3'
_chemical_name_mineral Clinozoisite
_space_group_IT_number 11
_symmetry_space_group_name_Hall '-P 2yb'
_symmetry_space_group_name_H-M 'P 1 21/m 1'
_cell_angle_alpha 90
_cell_angle_beta 115.4
_cell_angle_gamma 90
_cell_length_a 8.874
_cell_length_b 5.593
_cell_length_c 10.139
_cell_formula_units_Z 2
_cell_volume 454.578
_database_code_amcsd 0001856
_diffrn_ambient_pressure 50000
_exptl_crystal_density_diffrn 3.356
_cod_original_formula_sum 'Ca2 Si3 Al2.79 Fe.21 O13'
_cod_database_code 9001800

loop_
_space_group_symop_operation_xyz
x,y,z
x,1/2-y,z
-x,1/2+y,-z
-x,-y,-z

loop_
_atom_site_label
_atom_site_fract_x
_atom_site_fract_y
_atom_site_fract_z
_atom_site_occupancy
_atom_site_U_iso_or_equiv
Ca1 0.76040 0.75000 0.15420 1.00000 0.00980
Ca2 0.60720 0.75000 0.42360 1.00000 0.01360
Si1 0.33880 0.75000 0.04810 1.00000 0.00570
Si2 0.67880 0.25000 0.27530 1.00000 0.00580
Si3 0.18140 0.75000 0.31550 1.00000 0.00550
Al1 0.00000 0.00000 0.00000 1.00000 0.00570
Al2 0.00000 0.00000 0.50000 1.00000 0.00550
Al3 0.28910 0.25000 0.22270 0.79000 0.00740
Fe3 0.28910 0.25000 0.22270 0.21000 0.00740
O1 0.23300 0.99530 0.04200 1.00000 0.00800
O2 0.30400 0.98400 0.35500 1.00000 0.00800
O3 0.79000 0.01280 0.34600 1.00000 0.01000
O4 0.05200 0.25000 0.13000 1.00000 0.00700
O5 0.03700 0.75000 0.14000 1.00000 0.00900
O6 0.06200 0.75000 0.40300 1.00000 0.00500
O7 0.51900 0.75000 0.18100 1.00000 0.01200
O8 0.51300 0.25000 0.29900 1.00000 0.01000
O9 0.64000 0.25000 0.10600 1.00000 0.01900
O10 0.07900 0.25000 0.42600 1.00000 0.00800

loop_
_cod_related_entry_id
_cod_related_entry_database
_cod_related_entry_code
1 AMCSD 0001856
